data_2004589
loop_
_publ_author_name
'Eberle, M.'
'R\"ohr, C.'

_publ_section_title
;
 Tetrachlorobis(tetrahydrofuran-<i>O</i>)zirconium(IV)
;
_journal_issue 3
_journal_name_full 'Acta Crystallographica Section C'
_journal_page_first 566
_journal_page_last 568
_journal_paper_doi 10.1107/S0108270195011188
_journal_volume 52
_journal_year 1996
_chemical_formula_iupac '[Zr Cl4 (C4 H8 O1)2]'
_chemical_formula_structural ZrCl~4~THF~2~
_chemical_formula_sum 'C8 H16 Cl4 O2 Zr'
_chemical_formula_weight 377.23
_chemical_name_common Tetrachlorobis(tetrahydrofuran)zirconium
_chemical_name_systematic
;
Tetrachlorobis(tetrahydrofuran)zirconium
;
_space_group_IT_number 19
_symmetry_cell_setting orthorhombic
_symmetry_space_group_name_Hall 'P 2ac 2ab'
_symmetry_space_group_name_H-M 'P 21 21 21'
_audit_creation_method SHELXL
_cell_angle_alpha 90.00
_cell_angle_beta 90.00
_cell_angle_gamma 90.00
_cell_formula_units_Z 4
_cell_length_a 14.428(6)
_cell_length_b 12.885(6)
_cell_length_c 7.999(5)
_cell_measurement_reflns_used 25
_cell_measurement_temperature 293(2)
_cell_measurement_theta_max 21
_cell_measurement_theta_min 5
_cell_volume 1487.1(13)
_computing_cell_refinement 'Philips PW1100 software'
_computing_data_collection 'Philips PW1100 software'
_computing_molecular_graphics 'ORTEPII (Johnson, 1976)'
_computing_publication_material SHELXL93
_computing_structure_refinement 'SHELXL93 (Sheldrick, 1993)'
_computing_structure_solution 'SHELXS86 (Sheldrick, 1990)'
_diffrn_ambient_temperature 293(2)
_diffrn_measurement_device 'Philips PW1100'
_diffrn_measurement_method \w/2\q
_diffrn_radiation_monochromator graphite
_diffrn_radiation_source 'fine-focus sealed tube'
_diffrn_radiation_type MoK\a
_diffrn_radiation_wavelength 0.71070
_diffrn_reflns_av_R_equivalents 0.00
_diffrn_reflns_av_sigmaI/netI 0.0514
_diffrn_reflns_limit_h_max 0
_diffrn_reflns_limit_h_min -20
_diffrn_reflns_limit_k_max 18
_diffrn_reflns_limit_k_min 0
_diffrn_reflns_limit_l_max 11
_diffrn_reflns_limit_l_min 0
_diffrn_reflns_number 1971
_diffrn_reflns_theta_max 27.50
_diffrn_reflns_theta_min 2.82
_diffrn_standards_decay_% 25.6
_diffrn_standards_interval_count 450
_diffrn_standards_number 3
_exptl_absorpt_coefficient_mu 1.44
_exptl_absorpt_correction_type none
_exptl_crystal_colour colourless
_exptl_crystal_density_diffrn 1.685
_exptl_crystal_density_meas ?
_exptl_crystal_description plate
_exptl_crystal_F_000 752
_exptl_crystal_size_max 0.65
_exptl_crystal_size_mid 0.47
_exptl_crystal_size_min 0.40
_refine_diff_density_max 1.906
_refine_diff_density_min -.467
_refine_ls_abs_structure_details 'Flack (1983) parameter = -0.15(24)'
_refine_ls_abs_structure_Flack -0.2(2)
_refine_ls_extinction_method none
_refine_ls_goodness_of_fit_all 1.096
_refine_ls_goodness_of_fit_obs 1.151
_refine_ls_hydrogen_treatment 'H atoms riding'
_refine_ls_matrix_type full
_refine_ls_number_parameters 137
_refine_ls_number_reflns 1969
_refine_ls_number_restraints 0
_refine_ls_restrained_S_all 1.111
_refine_ls_restrained_S_obs 1.151
_refine_ls_R_factor_all 0.0792
_refine_ls_R_factor_obs 0.0686
_refine_ls_shift/esd_max 0.002
_refine_ls_shift/esd_mean 0.000
_refine_ls_structure_factor_coef Fsqd
_refine_ls_weighting_scheme
;
calc w = 1/[\s^2^(F~o~^2^) + (0.1085P)^2^ + 2.3194P]
where P = (F~o~^2^ + 2F~c~^2^)/3
;
_refine_ls_wR_factor_all 0.1965
_refine_ls_wR_factor_obs 0.1879
_reflns_number_observed 1686
_reflns_number_total 1971
_reflns_observed_criterion >2sigma(I)
_cod_data_source_file cf1019.cif
_cod_data_source_block ZrCl4thf2
_cod_depositor_comments
;
The following automatic conversions were performed:

'_exptl_crystal_density_meas' value 'none' was changed to '?' - the
value is perceived as not measured.

Automatic conversion script
Id: cif_fix_values 3008 2015-01-20 13:52:24Z robertas 
;
_cod_database_code 2004589

loop_
_symmetry_equiv_pos_as_xyz
'x, y, z'
'-x+1/2, -y, z+1/2'
'x+1/2, -y+1/2, -z'
'-x, y+1/2, -z+1/2'

loop_
_atom_site_aniso_label
_atom_site_aniso_U_11
_atom_site_aniso_U_22
_atom_site_aniso_U_33
_atom_site_aniso_U_12
_atom_site_aniso_U_13
_atom_site_aniso_U_23
Zr1 0.0564(5) 0.0368(4) 0.0585(5) 0.0003(4) -0.0061(4) 0.0023(4)
Cl1 0.108(2) 0.094(2) 0.0570(15) -0.004(2) -0.001(2) 0.012(2)
Cl2 0.107(3) 0.061(2) 0.118(3) -0.023(2) -0.027(2) -0.010(2)
Cl3 0.080(2) 0.060(2) 0.123(3) 0.0198(14) -0.023(2) 0.017(2)
Cl4 0.077(2) 0.0547(13) 0.080(2) 0.0206(13) 0.001(2) 0.0054(13)
O1 0.064(4) 0.036(3) 0.083(4) 0.002(3) 0.018(4) 0.005(3)
O2 0.070(4) 0.041(3) 0.060(4) -0.006(3) -0.004(3) 0.001(3)
C1 0.099(9) 0.041(5) 0.112(10) -0.001(6) 0.023(9) 0.016(7)
C2 0.109(11) 0.068(7) 0.110(11) -0.012(8) 0.043(10) -0.001(8)
C3 0.101(9) 0.080(8) 0.074(7) 0.001(7) 0.009(7) -0.015(7)
C4 0.103(10) 0.055(6) 0.124(13) 0.016(7) 0.027(10) -0.001(8)
C5 0.092(8) 0.074(7) 0.063(6) -0.015(6) -0.020(6) -0.012(6)
C6 0.078(7) 0.083(8) 0.091(9) -0.002(7) -0.010(7) -0.030(8)
C7 0.105(9) 0.069(7) 0.101(10) -0.038(7) -0.009(9) -0.010(8)
C8 0.104(8) 0.042(5) 0.090(8) -0.020(6) 0.003(8) 0.008(6)

loop_
_atom_site_label
_atom_site_occupancy
_atom_site_fract_x
_atom_site_fract_y
_atom_site_fract_z
_atom_site_U_iso_or_equiv
_atom_site_thermal_displace_type
_atom_site_calc_flag
_atom_site_refinement_flags
_atom_site_type_symbol
Zr1 1 0.65451(6) 0.73782(7) 0.15978(12) 0.0506(3) Uani d . Zr
Cl1 1 0.5707(3) 0.6933(3) 0.4072(4) 0.0861(10) Uani d . Cl
Cl2 1 0.7521(3) 0.8701(3) 0.2756(6) 0.0953(12) Uani d . Cl
Cl3 1 0.7662(2) 0.6006(2) 0.2072(6) 0.0878(11) Uani d . Cl
Cl4 1 0.5412(2) 0.8638(2) 0.0652(4) 0.0706(8) Uani d . Cl
O1 1 0.7244(5) 0.7605(5) -0.0872(10) 0.061(2) Uani d . O
O2 1 0.5736(5) 0.6236(5) 0.0099(9) 0.057(2) Uani d . O
C1 1 0.7404(11) 0.8613(9) -0.1667(21) 0.084(4) Uani d . C
H1A 1 0.7519(11) 0.9159(9) -0.0804(21) 0.107(13) Uiso calc R H
H1B 1 0.6854(11) 0.8821(9) -0.2350(21) 0.107(13) Uiso calc R H
C2 1 0.8217(12) 0.8483(11) -0.2733(22) 0.096(5) Uani d . C
H2A 1 0.8181(12) 0.8947(11) -0.3733(22) 0.107(13) Uiso calc R H
H2B 1 0.8798(12) 0.8644(11) -0.2102(22) 0.107(13) Uiso calc R H
C3 1 0.8196(11) 0.7384(10) -0.3235(17) 0.085(4) Uani d . C
H3A 1 0.8838(11) 0.7123(10) -0.3446(17) 0.107(13) Uiso calc R H
H3B 1 0.7822(11) 0.7295(10) -0.4278(17) 0.107(13) Uiso calc R H
C4 1 0.7762(11) 0.6811(10) -0.1821(22) 0.094(5) Uani d . C
H4A 1 0.8247(11) 0.6480(10) -0.1104(22) 0.107(13) Uiso calc R H
H4B 1 0.7335(11) 0.6260(10) -0.2245(22) 0.107(13) Uiso calc R H
C5 1 0.5216(10) 0.6452(10) -0.1466(16) 0.076(3) Uani d . C
H5A 1 0.5599(10) 0.6872(10) -0.2257(16) 0.107(13) Uiso calc R H
H5B 1 0.4630(10) 0.6837(10) -0.1221(16) 0.107(13) Uiso calc R H
C6 1 0.5014(10) 0.5422(11) -0.2171(19) 0.084(4) Uani d . C
H6A 1 0.5527(10) 0.5193(11) -0.2927(19) 0.107(13) Uiso calc R H
H6B 1 0.4423(10) 0.5436(11) -0.2822(19) 0.107(13) Uiso calc R H
C7 1 0.4932(10) 0.4712(10) -0.0710(20) 0.092(4) Uani d . C
H7A 1 0.5076(10) 0.3980(10) -0.1033(20) 0.107(13) Uiso calc R H
H7B 1 0.4295(10) 0.4740(10) -0.0217(20) 0.107(13) Uiso calc R H
C8 1 0.5644(10) 0.5130(8) 0.0496(19) 0.079(3) Uani d . C
H8A 1 0.5432(10) 0.5035(8) 0.1676(19) 0.107(13) Uiso calc R H
H8B 1 0.6250(10) 0.4766(8) 0.0347(19) 0.107(13) Uiso calc R H

loop_
_atom_type_symbol
_atom_type_description
_atom_type_scat_dispersion_real
_atom_type_scat_dispersion_imag
_atom_type_scat_source
Zr Zr -2.9673 .5597 'International Tables Vol C Tables 4.2.6.8 and 6.1.1.4'
Cl Cl .1484 .1585 'International Tables Vol C Tables 4.2.6.8 and 6.1.1.4'
O O .0106 .0060 'International Tables Vol C Tables 4.2.6.8 and 6.1.1.4'
C C .0033 .0016 'International Tables Vol C Tables 4.2.6.8 and 6.1.1.4'
H H .0000 .0000 'International Tables Vol C Tables 4.2.6.8 and 6.1.1.4'

loop_
_geom_angle_atom_site_label_1
_geom_angle_atom_site_label_2
_geom_angle_atom_site_label_3
_geom_angle
_geom_angle_publ_flag
O2 Zr1 O1 81.2(4) y
O2 Zr1 Cl1 91.3(4) y
O1 Zr1 Cl1 172.3(2) y
O2 Zr1 Cl2 170.1(2) y
O1 Zr1 Cl2 89.1(4) y
Cl1 Zr1 Cl2 98.5(4) y
O2 Zr1 Cl3 87.2(4) y
O1 Zr1 Cl3 86.2(3) y
Cl1 Zr1 Cl3 91.8(3) y
Cl2 Zr1 Cl3 93.9(4) y
O2 Zr1 Cl4 85.5(4) y
O1 Zr1 Cl4 86.6(3) y
Cl1 Zr1 Cl4 94.5(3) y
Cl2 Zr1 Cl4 92.3(4) y
Cl3 Zr1 Cl4 170.42(15) y
C1 O1 C4 108.1(10) ?
C1 O1 Zr1 124.8(7) ?
C4 O1 Zr1 126.3(7) ?
C8 O2 C5 108.6(9) ?
C8 O2 Zr1 124.9(8) ?
C5 O2 Zr1 126.4(6) ?
O1 C1 C2 106.2(10) ?
C3 C2 C1 104.6(12) ?
C2 C3 C4 106.2(12) ?
C3 C4 O1 105.1(10) ?
O2 C5 C6 104.7(10) ?
C5 C6 C7 105.6(12) ?
C6 C7 C8 103.2(11) ?
O2 C8 C7 105.7(11) ?

loop_
_geom_bond_atom_site_label_1
_geom_bond_atom_site_label_2
_geom_bond_distance
_geom_bond_publ_flag
Zr1 O2 2.229(10) y
Zr1 O1 2.237(13) y
Zr1 Cl1 2.389(11) y
Zr1 Cl2 2.398(8) y
Zr1 Cl3 2.422(8) y
Zr1 Cl4 2.425(8) y
O1 C1 1.464(14) y
O1 C4 1.477(15) y
O2 C8 1.465(13) y
O2 C5 1.49(2) y
C1 C2 1.46(2) y
C2 C3 1.47(2) y
C3 C4 1.49(2) y
C5 C6 1.47(2) y
C6 C7 1.49(2) y
C7 C8 1.51(2) y
